data_7061689
loop_
_publ_author_name
'Radiush, Ekaterina A.'
'Pritchina, Elena A.'
'Chulanova, Elena A.'
'Dmitriev, Alexey A.'
'Bagryanskaya, Irina Yu'
'Slawin, Alexandra M. Z.'
'Woollins, J. Derek'
'Gritsan, Nina P.'
'Zibarev, Andrey V.'
'Semenov, Nikolay A.'

_publ_section_title
;
 Chalcogen-bonded donor--acceptor complexes of
 5,6-dicyano[1,2,5]selenadiazolo[3,4-b]pyrazine with halide ions
;
_journal_issue 30
_journal_name_full 'New Journal of Chemistry'
_journal_page_first 14490
_journal_page_last 14501
_journal_paper_doi 10.1039/D2NJ02345H
_journal_volume 46
_journal_year 2022
_chemical_formula_moiety 'C6 N6 Se, Cl, C24 H20 P'
_chemical_formula_sum 'C30 H20 Cl N6 P Se'
_chemical_formula_weight 609.90
_chemical_name_common
;
tetraphenylphosphonium 1-chloro-5,6-dicyano[1,2,5]selenadiazolo[3,4-b]pyrazolide
;
_chemical_name_systematic
;
tetraphenylphosphonium 1-chloro-5,6-dicyano[1,2,5]selenadiazolo[3,4-b]pyrazolide
;
_space_group_crystal_system triclinic
_space_group_IT_number 2
_space_group_name_Hall '-P 1'
_space_group_name_H-M_alt 'P -1'
_atom_sites_solution_hydrogens geom
_audit_creation_date 2022-04-22
_audit_creation_method
;
Olex2 1.5
(compiled 2022.04.07 svn.rca3783a0 for OlexSys, GUI svn.r6498)
;
_audit_update_record
;
2022-04-22 deposited with the CCDC.	2022-07-03 downloaded from the CCDC.
;
_cell_angle_alpha 103.557(2)
_cell_angle_beta 94.675(2)
_cell_angle_gamma 93.3900(10)
_cell_formula_units_Z 2
_cell_length_a 6.9738(2)
_cell_length_b 14.0802(6)
_cell_length_c 14.7332(7)
_cell_measurement_reflns_used 9956
_cell_measurement_temperature 296(2)
_cell_measurement_theta_max 25.85
_cell_measurement_theta_min 2.30
_cell_volume 1397.12(10)
_computing_molecular_graphics 'Olex2 1.5 (Dolomanov et al., 2009)'
_computing_publication_material 'Olex2 1.5 (Dolomanov et al., 2009)'
_computing_structure_refinement 'SHELXL 2018/3 (Sheldrick, 2015)'
_diffrn_ambient_temperature 296.15
_diffrn_measured_fraction_theta_full 0.999
_diffrn_measured_fraction_theta_max 0.833
_diffrn_measurement_device_type 'Bruker APEX-II CCD'
_diffrn_measurement_method '\f and \w scans'
_diffrn_radiation_monochromator graphite
_diffrn_radiation_type MoK\a
_diffrn_radiation_wavelength 0.71073
_diffrn_reflns_av_R_equivalents 0.0291
_diffrn_reflns_av_unetI/netI 0.0298
_diffrn_reflns_Laue_measured_fraction_full 0.999
_diffrn_reflns_Laue_measured_fraction_max 0.833
_diffrn_reflns_limit_h_max 9
_diffrn_reflns_limit_h_min -8
_diffrn_reflns_limit_k_max 18
_diffrn_reflns_limit_k_min -19
_diffrn_reflns_limit_l_max 20
_diffrn_reflns_limit_l_min -20
_diffrn_reflns_number 26226
_diffrn_reflns_point_group_measured_fraction_full 0.999
_diffrn_reflns_point_group_measured_fraction_max 0.833
_diffrn_reflns_theta_full 25.242
_diffrn_reflns_theta_max 29.622
_diffrn_reflns_theta_min 2.301
_diffrn_standards_number 0
_exptl_absorpt_coefficient_mu 1.528
_exptl_absorpt_correction_T_max 0.9011
_exptl_absorpt_correction_T_min 0.7467
_exptl_absorpt_correction_type multi-scan
_exptl_absorpt_process_details
;
SADABS-2008/1 (Bruker,2008) was used for absorption correction.
wR2(int) was 0.0532 before and 0.0362 after correction.
The Ratio of minimum to maximum transmission is 0.8287.
The \l/2 correction factor is 0.0015.
;
_exptl_crystal_colour orange
_exptl_crystal_density_diffrn 1.450
_exptl_crystal_description block
_exptl_crystal_F_000 616
_exptl_crystal_size_max 0.8
_exptl_crystal_size_mid 0.3
_exptl_crystal_size_min 0.12
_refine_diff_density_max 0.587
_refine_diff_density_min -0.433
_refine_diff_density_rms 0.054
_refine_ls_extinction_method none
_refine_ls_goodness_of_fit_ref 1.024
_refine_ls_hydrogen_treatment constr
_refine_ls_matrix_type full
_refine_ls_number_parameters 352
_refine_ls_number_reflns 6573
_refine_ls_number_restraints 0
_refine_ls_restrained_S_all 1.024
_refine_ls_R_factor_all 0.0613
_refine_ls_R_factor_gt 0.0362
_refine_ls_shift/su_max 0.003
_refine_ls_shift/su_mean 0.000
_refine_ls_structure_factor_coef Fsqd
_refine_ls_weighting_details 'w=1/[\s^2^(Fo^2^)+(0.0441P)^2^+0.8076P] where P=(Fo^2^+2Fc^2^)/3'
_refine_ls_weighting_scheme calc
_refine_ls_wR_factor_gt 0.0872
_refine_ls_wR_factor_ref 0.1000
_reflns_Friedel_coverage 0.000
_reflns_number_gt 4843
_reflns_number_total 6573
_reflns_threshold_expression 'I > 2\s(I)'
_cod_data_source_file d2nj02345h2.cif
_cod_data_source_block 1-Cl_Ph4P
_cod_database_code 7061689
_shelx_shelxl_version_number 2018/3
_shelx_space_group_comment
;
The symmetry employed for this shelxl refinement is uniquely defined
by the following loop, which should always be used as a source of
symmetry information in preference to the above space-group names.
They are only intended as comments.
;
_shelx_estimated_absorpt_t_max 0.838
_shelx_estimated_absorpt_t_min 0.374
_olex2_refinement_description
;
1. Fixed Uiso
 At 1.2 times of:
  All C(H) groups
2.a Aromatic/amide H refined with riding coordinates:
 C7(H7), C8(H8), C9(H9), C12(H12), C13(H13), C14(H14), C15(H15), C16(H16),
 C17(H17), C19(H19), C20(H20), C21(H21), C22(H22), C24(H24), C25(H25), C26(H26),
  C27(H27), C28(H28), C29(H29), C30(H30)
;

loop_
_space_group_symop_operation_xyz
'x, y, z'
'-x, -y, -z'

loop_
_atom_site_label
_atom_site_type_symbol
_atom_site_fract_x
_atom_site_fract_y
_atom_site_fract_z
_atom_site_U_iso_or_equiv
_atom_site_adp_type
_atom_site_occupancy
_atom_site_site_symmetry_order
_atom_site_calc_flag
_atom_site_refinement_flags_posn
_atom_site_refinement_flags_adp
_atom_site_refinement_flags_occupancy
_atom_site_disorder_assembly
_atom_site_disorder_group
Se1 Se 0.75154(4) 0.97726(2) 1.57729(2) 0.05116(10) Uani 1 1 d . . . . .
Cl00 Cl 0.82124(10) 1.18026(4) 1.69497(5) 0.05112(16) Uani 1 1 d . . . . .
P1 P 0.46016(8) 0.70115(4) 0.78095(4) 0.03526(13) Uani 1 1 d . . . . .
N1 N 0.7236(3) 0.84936(15) 1.51967(15) 0.0495(5) Uani 1 1 d . . . . .
N2 N 0.6963(3) 0.75703(15) 1.36413(15) 0.0463(5) Uani 1 1 d . . . . .
N3 N 0.7063(3) 0.94207(15) 1.31053(15) 0.0462(5) Uani 1 1 d . . . . .
N4 N 0.7417(3) 1.01824(15) 1.47138(15) 0.0494(5) Uani 1 1 d . . . . .
N5 N 0.6658(5) 0.8559(3) 1.0746(2) 0.0870(9) Uani 1 1 d . . . . .
N6 N 0.6853(5) 0.6068(2) 1.1461(2) 0.0892(9) Uani 1 1 d . . . . .
C1 C 0.7113(3) 0.84482(17) 1.42900(17) 0.0410(5) Uani 1 1 d . . . . .
C2 C 0.6883(3) 0.76487(18) 1.27776(18) 0.0460(6) Uani 1 1 d . . . . .
C3 C 0.6898(3) 0.85706(19) 1.25080(18) 0.0457(6) Uani 1 1 d . . . . .
C4 C 0.7201(3) 0.93709(17) 1.40217(18) 0.0425(5) Uani 1 1 d . . . . .
C5 C 0.6748(4) 0.8566(2) 1.1517(2) 0.0578(7) Uani 1 1 d . . . . .
C6 C 0.6838(4) 0.6751(2) 1.2046(2) 0.0596(7) Uani 1 1 d . . . . .
C7 C 0.8660(4) 0.9756(2) 0.8144(2) 0.0629(8) Uani 1 1 d . . . . .
H7 H 0.947603 1.031764 0.820012 0.075 Uiso 1 1 calc R U . . .
C8 C 0.7142(5) 0.9781(2) 0.8686(2) 0.0707(9) Uani 1 1 d . . . . .
H8 H 0.693263 1.036398 0.910263 0.085 Uiso 1 1 calc R U . . .
C9 C 0.5929(4) 0.89568(19) 0.86207(19) 0.0537(6) Uani 1 1 d . . . . .
H9 H 0.492808 0.897602 0.900301 0.064 Uiso 1 1 calc R U . . .
C10 C 0.6215(3) 0.80936(16) 0.79769(15) 0.0372(5) Uani 1 1 d . . . . .
C11 C 0.3266(3) 0.70768(16) 0.88116(15) 0.0385(5) Uani 1 1 d . . . . .
C12 C 0.3616(4) 0.6501(2) 0.94412(18) 0.0534(6) Uani 1 1 d . . . . .
H12 H 0.450995 0.603170 0.933646 0.064 Uiso 1 1 calc R U . . .
C13 C 0.2611(5) 0.6634(3) 1.0232(2) 0.0709(9) Uani 1 1 d . . . . .
H13 H 0.283928 0.625149 1.065903 0.085 Uiso 1 1 calc R U . . .
C14 C 0.1289(5) 0.7320(3) 1.0391(2) 0.0721(9) Uani 1 1 d . . . . .
H14 H 0.064979 0.741225 1.093148 0.086 Uiso 1 1 calc R U . . .
C15 C 0.0343(4) 0.6689(2) 0.52211(19) 0.0574(7) Uani 1 1 d . . . . .
H15 H -0.052286 0.661129 0.468966 0.069 Uiso 1 1 calc R U . . .
C16 C 0.1882(5) 0.7378(2) 0.53831(19) 0.0593(7) Uani 1 1 d . . . . .
H16 H 0.205561 0.776721 0.496178 0.071 Uiso 1 1 calc R U . . .
C17 C 0.3173(4) 0.74957(18) 0.61678(17) 0.0488(6) Uani 1 1 d . . . . .
H17 H 0.421042 0.796773 0.627660 0.059 Uiso 1 1 calc R U . . .
C18 C 0.2932(3) 0.69145(16) 0.67945(15) 0.0373(5) Uani 1 1 d . . . . .
C19 C 0.8971(4) 0.8903(2) 0.7522(2) 0.0528(6) Uani 1 1 d . . . . .
H19 H 1.000906 0.888485 0.716132 0.063 Uiso 1 1 calc R U . . .
C20 C 0.7749(4) 0.80732(18) 0.74284(19) 0.0471(6) Uani 1 1 d . . . . .
H20 H 0.795115 0.749837 0.699771 0.057 Uiso 1 1 calc R U . . .
C21 C 0.0907(4) 0.7873(2) 0.9754(2) 0.0614(8) Uani 1 1 d . . . . .
H21 H -0.001917 0.832568 0.985315 0.074 Uiso 1 1 calc R U . . .
C22 C 0.1893(4) 0.77600(19) 0.89683(17) 0.0481(6) Uani 1 1 d . . . . .
H22 H 0.164060 0.814046 0.854131 0.058 Uiso 1 1 calc R U . . .
C23 C 0.6007(3) 0.59676(16) 0.76533(18) 0.0422(5) Uani 1 1 d . . . . .
C24 C 0.7532(4) 0.59691(19) 0.8325(2) 0.0541(7) Uani 1 1 d . . . . .
H24 H 0.782561 0.651149 0.882698 0.065 Uiso 1 1 calc R U . . .
C25 C 0.8613(4) 0.5165(2) 0.8247(3) 0.0680(9) Uani 1 1 d . . . . .
H25 H 0.963388 0.516768 0.869494 0.082 Uiso 1 1 calc R U . . .
C26 C 0.8175(5) 0.4368(2) 0.7508(3) 0.0720(10) Uani 1 1 d . . . . .
H26 H 0.889747 0.382749 0.745874 0.086 Uiso 1 1 calc R U . . .
C27 C 0.6689(5) 0.4359(2) 0.6844(3) 0.0710(9) Uani 1 1 d . . . . .
H27 H 0.640715 0.381063 0.634683 0.085 Uiso 1 1 calc R U . . .
C28 C 0.5583(4) 0.51662(18) 0.6904(2) 0.0540(6) Uani 1 1 d . . . . .
H28 H 0.458037 0.516201 0.644552 0.065 Uiso 1 1 calc R U . . .
C29 C 0.1356(4) 0.62196(18) 0.66333(17) 0.0460(6) Uani 1 1 d . . . . .
H29 H 0.116919 0.583220 0.705539 0.055 Uiso 1 1 calc R U . . .
C30 C 0.0076(4) 0.6110(2) 0.58455(19) 0.0540(6) Uani 1 1 d . . . . .
H30 H -0.097244 0.564376 0.573369 0.065 Uiso 1 1 calc R U . . .

loop_
_atom_site_aniso_label
_atom_site_aniso_U_11
_atom_site_aniso_U_22
_atom_site_aniso_U_33
_atom_site_aniso_U_23
_atom_site_aniso_U_13
_atom_site_aniso_U_12
Se1 0.05926(18) 0.04483(15) 0.05091(16) 0.01459(11) 0.00551(12) 0.00399(11)
Cl00 0.0616(4) 0.0360(3) 0.0555(4) 0.0108(3) 0.0044(3) 0.0047(3)
P1 0.0422(3) 0.0295(3) 0.0345(3) 0.0077(2) 0.0074(2) 0.0010(2)
N1 0.0566(13) 0.0431(11) 0.0515(12) 0.0175(10) 0.0051(10) 0.0012(9)
N2 0.0462(12) 0.0406(11) 0.0533(12) 0.0150(9) 0.0019(9) 0.0018(9)
N3 0.0450(11) 0.0465(12) 0.0521(12) 0.0220(10) 0.0043(9) 0.0035(9)
N4 0.0582(13) 0.0400(11) 0.0533(13) 0.0174(10) 0.0064(10) 0.0053(9)
N5 0.094(2) 0.117(3) 0.0549(17) 0.0317(17) 0.0088(15) 0.0031(18)
N6 0.109(2) 0.0658(18) 0.081(2) -0.0046(16) 0.0040(18) 0.0146(17)
C1 0.0360(12) 0.0379(12) 0.0519(14) 0.0170(10) 0.0040(10) 0.0025(9)
C2 0.0374(12) 0.0454(13) 0.0542(15) 0.0103(11) 0.0036(11) 0.0033(10)
C3 0.0386(13) 0.0544(15) 0.0476(14) 0.0185(12) 0.0053(10) 0.0050(11)
C4 0.0386(12) 0.0403(12) 0.0519(14) 0.0177(11) 0.0050(10) 0.0040(10)
C5 0.0555(16) 0.0615(17) 0.0581(18) 0.0175(14) 0.0083(13) 0.0032(13)
C6 0.0641(18) 0.0527(16) 0.0603(17) 0.0106(14) 0.0023(14) 0.0084(13)
C7 0.0640(18) 0.0483(16) 0.077(2) 0.0260(15) -0.0046(15) -0.0160(13)
C8 0.085(2) 0.0396(15) 0.076(2) -0.0055(14) 0.0114(17) -0.0134(14)
C9 0.0614(16) 0.0427(14) 0.0523(15) 0.0018(11) 0.0127(12) -0.0057(12)
C10 0.0434(12) 0.0319(11) 0.0368(11) 0.0109(9) 0.0010(9) 0.0003(9)
C11 0.0422(12) 0.0385(12) 0.0333(11) 0.0074(9) 0.0041(9) -0.0041(9)
C12 0.0609(16) 0.0564(16) 0.0496(15) 0.0242(12) 0.0117(12) 0.0026(13)
C13 0.079(2) 0.092(2) 0.0512(17) 0.0368(17) 0.0135(15) -0.0050(18)
C14 0.072(2) 0.096(2) 0.0435(16) 0.0060(16) 0.0218(14) -0.0127(18)
C15 0.0670(18) 0.0553(16) 0.0443(14) 0.0020(12) -0.0053(13) 0.0164(14)
C16 0.085(2) 0.0513(15) 0.0454(14) 0.0198(12) 0.0008(14) 0.0095(15)
C17 0.0627(16) 0.0398(13) 0.0441(13) 0.0122(11) 0.0042(12) -0.0020(11)
C18 0.0434(12) 0.0342(11) 0.0332(11) 0.0043(9) 0.0087(9) 0.0033(9)
C19 0.0444(14) 0.0578(16) 0.0649(17) 0.0317(14) 0.0087(12) 0.0007(12)
C20 0.0470(14) 0.0417(13) 0.0566(15) 0.0164(11) 0.0121(11) 0.0065(11)
C21 0.0560(17) 0.0665(18) 0.0527(16) -0.0057(14) 0.0161(13) -0.0016(14)
C22 0.0483(14) 0.0528(14) 0.0415(13) 0.0076(11) 0.0058(11) 0.0028(11)
C23 0.0457(13) 0.0323(11) 0.0521(14) 0.0140(10) 0.0152(11) 0.0020(9)
C24 0.0497(15) 0.0432(14) 0.0738(18) 0.0231(13) 0.0067(13) 0.0008(11)
C25 0.0508(16) 0.0585(18) 0.110(3) 0.0469(19) 0.0140(16) 0.0083(13)
C26 0.0593(19) 0.0460(16) 0.124(3) 0.0368(19) 0.0342(19) 0.0144(14)
C27 0.077(2) 0.0349(14) 0.099(3) 0.0022(15) 0.038(2) 0.0020(13)
C28 0.0581(16) 0.0397(13) 0.0627(17) 0.0049(12) 0.0192(13) 0.0038(11)
C29 0.0525(14) 0.0451(13) 0.0394(12) 0.0074(10) 0.0118(11) -0.0020(11)
C30 0.0494(15) 0.0531(15) 0.0508(15) -0.0029(12) 0.0021(12) -0.0006(12)

loop_
_atom_type_symbol
_atom_type_description
_atom_type_scat_dispersion_real
_atom_type_scat_dispersion_imag
_atom_type_scat_source
C C 0.0033 0.0016 'International Tables Vol C Tables 4.2.6.8 and 6.1.1.4'
H H 0.0000 0.0000 'International Tables Vol C Tables 4.2.6.8 and 6.1.1.4'
Cl Cl 0.1484 0.1585 'International Tables Vol C Tables 4.2.6.8 and 6.1.1.4'
N N 0.0061 0.0033 'International Tables Vol C Tables 4.2.6.8 and 6.1.1.4'
P P 0.1023 0.0942 'International Tables Vol C Tables 4.2.6.8 and 6.1.1.4'
Se Se -0.0929 2.2259 'International Tables Vol C Tables 4.2.6.8 and 6.1.1.4'

loop_
_geom_angle_atom_site_label_1
_geom_angle_atom_site_label_2
_geom_angle_atom_site_label_3
_geom_angle
_geom_angle_site_symmetry_1
_geom_angle_site_symmetry_3
_geom_angle_publ_flag
N4 Se1 N1 94.93(10) . . ?
C10 P1 C11 110.23(10) . . ?
C18 P1 C10 109.43(10) . . ?
C18 P1 C11 108.69(11) . . ?
C18 P1 C23 110.26(11) . . ?
C23 P1 C10 108.35(11) . . ?
C23 P1 C11 109.87(11) . . ?
C1 N1 Se1 106.02(16) . . ?
C2 N2 C1 114.0(2) . . ?
C3 N3 C4 114.1(2) . . ?
C4 N4 Se1 105.56(16) . . ?
N1 C1 N2 121.4(2) . . ?
N1 C1 C4 116.6(2) . . ?
N2 C1 C4 122.0(2) . . ?
N2 C2 C3 124.0(2) . . ?
N2 C2 C6 117.5(2) . . ?
C3 C2 C6 118.4(2) . . ?
N3 C3 C2 123.7(2) . . ?
N3 C3 C5 117.2(2) . . ?
C2 C3 C5 119.1(2) . . ?
N3 C4 C1 122.1(2) . . ?
N4 C4 N3 121.0(2) . . ?
N4 C4 C1 116.9(2) . . ?
N5 C5 C3 179.0(3) . . ?
N6 C6 C2 177.6(4) . . ?
C8 C7 H7 120.0 . . ?
C19 C7 H7 120.0 . . ?
C19 C7 C8 120.0(2) . . ?
C7 C8 H8 119.5 . . ?
C7 C8 C9 121.0(3) . . ?
C9 C8 H8 119.5 . . ?
C8 C9 H9 120.3 . . ?
C8 C9 C10 119.3(3) . . ?
C10 C9 H9 120.3 . . ?
C9 C10 P1 121.53(18) . . ?
C20 C10 P1 118.98(18) . . ?
C20 C10 C9 119.5(2) . . ?
C12 C11 P1 122.15(19) . . ?
C12 C11 C22 119.8(2) . . ?
C22 C11 P1 118.02(18) . . ?
C11 C12 H12 120.5 . . ?
C11 C12 C13 118.9(3) . . ?
C13 C12 H12 120.5 . . ?
C12 C13 H13 119.5 . . ?
C14 C13 C12 121.0(3) . . ?
C14 C13 H13 119.5 . . ?
C13 C14 H14 120.0 . . ?
C13 C14 C21 120.0(3) . . ?
C21 C14 H14 120.0 . . ?
C16 C15 H15 119.9 . . ?
C16 C15 C30 120.1(3) . . ?
C30 C15 H15 119.9 . . ?
C15 C16 H16 119.9 . . ?
C15 C16 C17 120.3(3) . . ?
C17 C16 H16 119.9 . . ?
C16 C17 H17 119.9 . . ?
C16 C17 C18 120.2(2) . . ?
C18 C17 H17 119.9 . . ?
C17 C18 P1 122.20(18) . . ?
C17 C18 C29 119.5(2) . . ?
C29 C18 P1 118.32(18) . . ?
C7 C19 H19 119.9 . . ?
C7 C19 C20 120.1(3) . . ?
C20 C19 H19 119.9 . . ?
C10 C20 H20 119.9 . . ?
C19 C20 C10 120.1(2) . . ?
C19 C20 H20 119.9 . . ?
C14 C21 H21 119.9 . . ?
C14 C21 C22 120.2(3) . . ?
C22 C21 H21 119.9 . . ?
C11 C22 H22 119.9 . . ?
C21 C22 C11 120.1(3) . . ?
C21 C22 H22 119.9 . . ?
C24 C23 P1 118.34(19) . . ?
C28 C23 P1 121.8(2) . . ?
C28 C23 C24 119.9(2) . . ?
C23 C24 H24 119.9 . . ?
C25 C24 C23 120.2(3) . . ?
C25 C24 H24 119.9 . . ?
C24 C25 H25 120.1 . . ?
C26 C25 C24 119.7(3) . . ?
C26 C25 H25 120.1 . . ?
C25 C26 H26 119.7 . . ?
C27 C26 C25 120.7(3) . . ?
C27 C26 H26 119.7 . . ?
C26 C27 H27 119.7 . . ?
C26 C27 C28 120.7(3) . . ?
C28 C27 H27 119.7 . . ?
C23 C28 C27 118.8(3) . . ?
C23 C28 H28 120.6 . . ?
C27 C28 H28 120.6 . . ?
C18 C29 H29 120.2 . . ?
C30 C29 C18 119.7(2) . . ?
C30 C29 H29 120.2 . . ?
C15 C30 H30 119.9 . . ?
C29 C30 C15 120.3(3) . . ?
C29 C30 H30 119.9 . . ?

loop_
_geom_bond_atom_site_label_1
_geom_bond_atom_site_label_2
_geom_bond_distance
_geom_bond_site_symmetry_2
_geom_bond_publ_flag
Se1 N1 1.793(2) . ?
Se1 N4 1.784(2) . ?
P1 C10 1.796(2) . ?
P1 C11 1.796(2) . ?
P1 C18 1.792(2) . ?
P1 C23 1.795(2) . ?
N1 C1 1.318(3) . ?
N2 C1 1.366(3) . ?
N2 C2 1.300(3) . ?
N3 C3 1.301(3) . ?
N3 C4 1.364(3) . ?
N4 C4 1.333(3) . ?
N5 C5 1.131(4) . ?
N6 C6 1.132(4) . ?
C1 C4 1.443(3) . ?
C2 C3 1.443(4) . ?
C2 C6 1.453(4) . ?
C3 C5 1.453(4) . ?
C7 H7 0.9300 . ?
C7 C8 1.374(4) . ?
C7 C19 1.370(4) . ?
C8 H8 0.9300 . ?
C8 C9 1.375(4) . ?
C9 H9 0.9300 . ?
C9 C10 1.391(3) . ?
C10 C20 1.390(3) . ?
C11 C12 1.385(3) . ?
C11 C22 1.392(3) . ?
C12 H12 0.9300 . ?
C12 C13 1.389(4) . ?
C13 H13 0.9300 . ?
C13 C14 1.368(5) . ?
C14 H14 0.9300 . ?
C14 C21 1.374(5) . ?
C15 H15 0.9300 . ?
C15 C16 1.369(4) . ?
C15 C30 1.382(4) . ?
C16 H16 0.9300 . ?
C16 C17 1.378(4) . ?
C17 H17 0.9300 . ?
C17 C18 1.383(3) . ?
C18 C29 1.394(3) . ?
C19 H19 0.9300 . ?
C19 C20 1.378(4) . ?
C20 H20 0.9300 . ?
C21 H21 0.9300 . ?
C21 C22 1.376(4) . ?
C22 H22 0.9300 . ?
C23 C24 1.392(4) . ?
C23 C28 1.380(4) . ?
C24 H24 0.9300 . ?
C24 C25 1.384(4) . ?
C25 H25 0.9300 . ?
C25 C26 1.367(5) . ?
C26 H26 0.9300 . ?
C26 C27 1.363(5) . ?
C27 H27 0.9300 . ?
C27 C28 1.401(4) . ?
C28 H28 0.9300 . ?
C29 H29 0.9300 . ?
C29 C30 1.378(4) . ?
C30 H30 0.9300 . ?

loop_
_geom_torsion_atom_site_label_1
_geom_torsion_atom_site_label_2
_geom_torsion_atom_site_label_3
_geom_torsion_atom_site_label_4
_geom_torsion
_geom_torsion_site_symmetry_1
_geom_torsion_site_symmetry_2
_geom_torsion_site_symmetry_3
_geom_torsion_site_symmetry_4
_geom_torsion_publ_flag
Se1 N1 C1 N2 177.46(18) . . . . ?
Se1 N1 C1 C4 -0.8(3) . . . . ?
Se1 N4 C4 N3 179.66(18) . . . . ?
Se1 N4 C4 C1 -0.1(3) . . . . ?
P1 C10 C20 C19 177.88(19) . . . . ?
P1 C11 C12 C13 176.0(2) . . . . ?
P1 C11 C22 C21 -176.5(2) . . . . ?
P1 C18 C29 C30 -178.28(19) . . . . ?
P1 C23 C24 C25 177.9(2) . . . . ?
P1 C23 C28 C27 -177.4(2) . . . . ?
N1 Se1 N4 C4 -0.33(18) . . . . ?
N1 C1 C4 N3 -179.1(2) . . . . ?
N1 C1 C4 N4 0.6(3) . . . . ?
N2 C1 C4 N3 2.6(4) . . . . ?
N2 C1 C4 N4 -177.6(2) . . . . ?
N2 C2 C3 N3 2.5(4) . . . . ?
N2 C2 C3 C5 -178.3(2) . . . . ?
N4 Se1 N1 C1 0.66(18) . . . . ?
C1 N2 C2 C3 -1.5(3) . . . . ?
C1 N2 C2 C6 176.4(2) . . . . ?
C2 N2 C1 N1 -179.1(2) . . . . ?
C2 N2 C1 C4 -0.9(3) . . . . ?
C3 N3 C4 N4 178.6(2) . . . . ?
C3 N3 C4 C1 -1.7(3) . . . . ?
C4 N3 C3 C2 -0.7(3) . . . . ?
C4 N3 C3 C5 -179.9(2) . . . . ?
C6 C2 C3 N3 -175.4(2) . . . . ?
C6 C2 C3 C5 3.8(4) . . . . ?
C7 C8 C9 C10 -1.8(5) . . . . ?
C7 C19 C20 C10 -1.1(4) . . . . ?
C8 C7 C19 C20 0.9(4) . . . . ?
C8 C9 C10 P1 -176.4(2) . . . . ?
C8 C9 C10 C20 1.6(4) . . . . ?
C9 C10 C20 C19 -0.2(4) . . . . ?
C10 P1 C11 C12 -108.2(2) . . . . ?
C10 P1 C11 C22 69.3(2) . . . . ?
C10 P1 C18 C17 11.5(2) . . . . ?
C10 P1 C18 C29 -169.28(18) . . . . ?
C10 P1 C23 C24 53.0(2) . . . . ?
C10 P1 C23 C28 -128.5(2) . . . . ?
C11 P1 C10 C9 -20.4(2) . . . . ?
C11 P1 C10 C20 161.54(19) . . . . ?
C11 P1 C18 C17 131.9(2) . . . . ?
C11 P1 C18 C29 -48.8(2) . . . . ?
C11 P1 C23 C24 -67.5(2) . . . . ?
C11 P1 C23 C28 111.0(2) . . . . ?
C11 C12 C13 C14 0.2(5) . . . . ?
C12 C11 C22 C21 1.0(4) . . . . ?
C12 C13 C14 C21 1.5(5) . . . . ?
C13 C14 C21 C22 -2.0(5) . . . . ?
C14 C21 C22 C11 0.7(4) . . . . ?
C15 C16 C17 C18 0.5(4) . . . . ?
C16 C15 C30 C29 -0.1(4) . . . . ?
C16 C17 C18 P1 178.2(2) . . . . ?
C16 C17 C18 C29 -1.0(4) . . . . ?
C17 C18 C29 C30 1.0(4) . . . . ?
C18 P1 C10 C9 99.0(2) . . . . ?
C18 P1 C10 C20 -79.0(2) . . . . ?
C18 P1 C11 C12 131.9(2) . . . . ?
C18 P1 C11 C22 -50.7(2) . . . . ?
C18 P1 C23 C24 172.76(19) . . . . ?
C18 P1 C23 C28 -8.8(2) . . . . ?
C18 C29 C30 C15 -0.4(4) . . . . ?
C19 C7 C8 C9 0.6(5) . . . . ?
C22 C11 C12 C13 -1.4(4) . . . . ?
C23 P1 C10 C9 -140.7(2) . . . . ?
C23 P1 C10 C20 41.3(2) . . . . ?
C23 P1 C11 C12 11.1(2) . . . . ?
C23 P1 C11 C22 -171.40(18) . . . . ?
C23 P1 C18 C17 -107.6(2) . . . . ?
C23 P1 C18 C29 71.6(2) . . . . ?
C23 C24 C25 C26 -0.1(4) . . . . ?
C24 C23 C28 C27 1.0(4) . . . . ?
C24 C25 C26 C27 0.4(5) . . . . ?
C25 C26 C27 C28 0.1(5) . . . . ?
C26 C27 C28 C23 -0.8(4) . . . . ?
C28 C23 C24 C25 -0.6(4) . . . . ?
C30 C15 C16 C17 0.1(4) . . . . ?
